data_7219245
loop_
_publ_author_name
'Feng, Xing'
'Hu, Jian-Yong'
'Tomiyasu, Hirotsugu'
'Tao, Zhu'
'Redshaw, Carl'
'Elsegood, Mark R. J.'
'Horsburgh, Lynne'
'Teat, Simon J.'
'Wei, Xian-Fu'
'Yamato, Takehiko'

_publ_section_title
;
 Iron(iii) bromide catalyzed bromination of 2-tert-butylpyrene and
 corresponding position-dependent aryl-functionalized pyrene derivatives
;
_journal_issue 12
_journal_name_full 'RSC Adv.'
_journal_page_first 8835
_journal_paper_doi 10.1039/C4RA12216J
_journal_volume 5
_journal_year 2014
_chemical_formula_moiety 'C34 H30 O2'
_chemical_formula_sum 'C34 H30 O2'
_chemical_formula_weight 470.61
_space_group_IT_number 14
_symmetry_cell_setting monoclinic
_symmetry_Int_Tables_number 14
_symmetry_space_group_name_Hall '-P 2ybc'
_symmetry_space_group_name_H-M 'P 1 21/c 1'
_atom_sites_solution_hydrogens geom
_atom_sites_solution_primary direct
_atom_sites_solution_secondary difmap
_audit_block_doi 10.5517/ccyjgqm
_audit_update_record
;
2012-05-02 deposited with the CCDC.
2015-01-08 downloaded from the CCDC.
;
_cell_angle_alpha 90.0000
_cell_angle_beta 103.255(9)
_cell_angle_gamma 90.0000
_cell_formula_units_Z 4
_cell_length_a 18.815(14)
_cell_length_b 15.629(11)
_cell_length_c 8.851(6)
_cell_measurement_reflns_used 9141
_cell_measurement_temperature 123
_cell_measurement_theta_max 27.80
_cell_measurement_theta_min 4.07
_cell_volume 2533(3)
_computing_cell_refinement CrystalClear
_computing_data_collection 'CrystalClear (Rigaku Inc., 2008)'
_computing_data_reduction CrystalClear
_computing_molecular_graphics 'CrystalStructure 4.0'
_computing_publication_material 'CrystalStructure 4.0 (Rigaku, 2010)'
_computing_structure_refinement 'SHELXL97 (Sheldrick, 2008)'
_computing_structure_solution 'Il Milione (Burla, et al., 2007)'
_diffrn_ambient_temperature 123
_diffrn_detector_area_resol_mean 14.222
_diffrn_measured_fraction_theta_full 0.982
_diffrn_measured_fraction_theta_max 0.982
_diffrn_measurement_device_type 'Rigaku Saturn724'
_diffrn_measurement_method \w
_diffrn_radiation_type 'Mo K\a'
_diffrn_radiation_wavelength 0.71075
_diffrn_reflns_av_R_equivalents 0.0640
_diffrn_reflns_limit_h_max 24
_diffrn_reflns_limit_h_min -24
_diffrn_reflns_limit_k_max 15
_diffrn_reflns_limit_k_min -20
_diffrn_reflns_limit_l_max 11
_diffrn_reflns_limit_l_min -9
_diffrn_reflns_number 23584
_diffrn_reflns_theta_full 27.49
_diffrn_reflns_theta_max 27.49
_diffrn_standards_number 0
_exptl_absorpt_coefficient_mu 0.075
_exptl_absorpt_correction_T_max 0.996
_exptl_absorpt_correction_T_min 0.846
_exptl_absorpt_correction_type multi-scan
_exptl_absorpt_process_details 'REQAB (Rigaku, 1998)'
_exptl_crystal_colour colorless
_exptl_crystal_density_diffrn 1.234
_exptl_crystal_density_method 'not measured'
_exptl_crystal_description prism
_exptl_crystal_F_000 1000.00
_exptl_crystal_size_max 0.100
_exptl_crystal_size_mid 0.060
_exptl_crystal_size_min 0.050
_refine_diff_density_max 0.920
_refine_diff_density_min -0.420
_refine_ls_extinction_method none
_refine_ls_goodness_of_fit_ref 1.186
_refine_ls_hydrogen_treatment constr
_refine_ls_number_parameters 330
_refine_ls_number_reflns 5722
_refine_ls_number_restraints 0
_refine_ls_R_factor_gt 0.1034
_refine_ls_shift/su_max 0.000
_refine_ls_structure_factor_coef Fsqd
_refine_ls_weighting_details 'w = 1/[\s^2^(Fo^2^)+(0.1469P)^2^+2.4656P] where P=(Fo^2^+2Fc^2^)/3'
_refine_ls_weighting_scheme calc
_refine_ls_wR_factor_ref 0.3036
_reflns_number_gt 4734
_reflns_number_total 5722
_reflns_threshold_expression F^2^>2.0\s(F^2^)
_cod_data_source_file c4ra12216j2.cif
_cod_data_source_block yt1102c
_cod_database_code 7219245

loop_
_symmetry_equiv_pos_site_id
_symmetry_equiv_pos_as_xyz
1 +X,+Y,+Z
2 -X,1/2+Y,1/2-Z
3 -X,-Y,-Z
4 +X,1/2-Y,1/2+Z

loop_
_atom_site_label
_atom_site_type_symbol
_atom_site_fract_x
_atom_site_fract_y
_atom_site_fract_z
_atom_site_U_iso_or_equiv
_atom_site_adp_type
_atom_site_occupancy
_atom_site_symmetry_multiplicity
_atom_site_calc_flag
_atom_site_refinement_flags
O1 O 0.95449(12) 1.01519(14) 0.6281(3) 0.0316(6) Uani 1.0 4 d .
O2 O 0.90777(14) 0.27862(14) 0.4507(3) 0.0350(6) Uani 1.0 4 d .
C1 C 0.68962(16) 0.57402(19) 0.6364(4) 0.0238(7) Uani 1.0 4 d .
C2 C 0.56822(17) 0.7316(2) 0.7832(4) 0.0283(7) Uani 1.0 4 d .
C3 C 0.76076(16) 0.57136(19) 0.6067(4) 0.0249(7) Uani 1.0 4 d .
C4 C 0.70585(16) 0.72970(19) 0.6942(4) 0.0254(7) Uani 1.0 4 d .
C5 C 0.59364(16) 0.65487(19) 0.7245(4) 0.0254(7) Uani 1.0 4 d .
C6 C 0.82173(17) 0.80311(19) 0.6552(4) 0.0262(7) Uani 1.0 4 d .
C7 C 0.80074(17) 0.64751(19) 0.6159(4) 0.0270(7) Uani 1.0 4 d .
C8 C 0.66317(16) 0.65298(19) 0.6834(4) 0.0239(7) Uani 1.0 4 d .
C9 C 0.77435(16) 0.72641(19) 0.6553(4) 0.0260(7) Uani 1.0 4 d .
C10 C 0.64111(17) 0.50073(19) 0.6139(4) 0.0269(7) Uani 1.0 4 d .
C11 C 0.79505(16) 0.49116(19) 0.5662(4) 0.0261(7) Uani 1.0 4 d .
C12 C 0.48244(17) 0.5834(3) 0.7567(4) 0.0306(7) Uani 1.0 4 d .
C13 C 0.61260(18) 0.8070(2) 0.7914(4) 0.0305(7) Uani 1.0 4 d .
C14 C 0.54912(17) 0.5802(2) 0.7101(4) 0.0278(7) Uani 1.0 4 d .
C15 C 0.57465(17) 0.5041(2) 0.6479(4) 0.0275(7) Uani 1.0 4 d .
C16 C 0.50148(18) 0.7306(3) 0.8300(4) 0.0318(8) Uani 1.0 4 d .
C17 C 0.82947(17) 0.4911(2) 0.4417(4) 0.0278(7) Uani 1.0 4 d .
C18 C 0.86911(16) 0.34487(19) 0.4949(4) 0.0276(7) Uani 1.0 4 d .
C19 C 0.67746(17) 0.8067(2) 0.7491(4) 0.0287(7) Uani 1.0 4 d .
C20 C 0.93934(18) 0.8747(2) 0.7405(4) 0.0320(7) Uani 1.0 4 d .
C21 C 0.79770(17) 0.4157(2) 0.6521(4) 0.0268(7) Uani 1.0 4 d .
C22 C 0.86578(17) 0.4194(2) 0.4058(4) 0.0280(7) Uani 1.0 4 d .
C23 C 0.91457(17) 0.94268(19) 0.6420(4) 0.0264(7) Uani 1.0 4 d .
C24 C 0.45764(17) 0.6574(3) 0.8180(4) 0.0321(8) Uani 1.0 4 d .
C25 C 0.83468(17) 0.3425(2) 0.6181(4) 0.0278(7) Uani 1.0 4 d .
C26 C 0.79781(18) 0.8728(2) 0.5576(4) 0.0291(7) Uani 1.0 4 d .
C27 C 0.89288(17) 0.8055(2) 0.7456(4) 0.0313(8) Uani 1.0 4 d .
C28 C 0.84355(18) 0.9417(2) 0.5503(4) 0.0293(7) Uani 1.0 4 d .
C29 C 1.02634(18) 1.0208(3) 0.7229(5) 0.0373(9) Uani 1.0 4 d .
C30 C 0.9123(3) 0.2012(2) 0.5370(5) 0.0403(9) Uani 1.0 4 d .
C31 C 0.38675(18) 0.6549(3) 0.8756(4) 0.0356(8) Uani 1.0 4 d .
C32 C 0.4022(3) 0.6065(4) 1.0275(5) 0.0561(12) Uani 1.0 4 d .
C33 C 0.3623(3) 0.7473(3) 0.9093(6) 0.0520(11) Uani 1.0 4 d .
C34 C 0.3256(2) 0.6146(3) 0.7582(5) 0.0501(11) Uani 1.0 4 d .
H7 H 0.8479 0.6457 0.5945 0.0324 Uiso 1.0 4 calc R
H10 H 0.6563 0.4491 0.5743 0.0322 Uiso 1.0 4 calc R
H12 H 0.4531 0.5334 0.7460 0.0367 Uiso 1.0 4 calc R
H13 H 0.5960 0.8588 0.8277 0.0366 Uiso 1.0 4 calc R
H15 H 0.5441 0.4550 0.6304 0.0329 Uiso 1.0 4 calc R
H16 H 0.4857 0.7814 0.8711 0.0382 Uiso 1.0 4 calc R
H17 H 0.8279 0.5413 0.3805 0.0334 Uiso 1.0 4 calc R
H19 H 0.7048 0.8582 0.7557 0.0344 Uiso 1.0 4 calc R
H20 H 0.9875 0.8750 0.8040 0.0384 Uiso 1.0 4 calc R
H21 H 0.7739 0.4137 0.7357 0.0322 Uiso 1.0 4 calc R
H22 H 0.8885 0.4209 0.3205 0.0335 Uiso 1.0 4 calc R
H25 H 0.8361 0.2920 0.6785 0.0334 Uiso 1.0 4 calc R
H26 H 0.7494 0.8731 0.4953 0.0350 Uiso 1.0 4 calc R
H27 H 0.9103 0.7588 0.8126 0.0376 Uiso 1.0 4 calc R
H28 H 0.8265 0.9883 0.4827 0.0352 Uiso 1.0 4 calc R
H29A H 1.0243 1.0181 0.8325 0.0448 Uiso 1.0 4 calc R
H29B H 1.0486 1.0750 0.7028 0.0448 Uiso 1.0 4 calc R
H29C H 1.0557 0.9731 0.6990 0.0448 Uiso 1.0 4 calc R
H30A H 0.8631 0.1781 0.5287 0.0483 Uiso 1.0 4 calc R
H30B H 0.9351 0.2126 0.6462 0.0483 Uiso 1.0 4 calc R
H30C H 0.9418 0.1595 0.4955 0.0483 Uiso 1.0 4 calc R
H32A H 0.4137 0.5468 1.0090 0.0673 Uiso 1.0 4 calc R
H32B H 0.3592 0.6086 1.0721 0.0673 Uiso 1.0 4 calc R
H32C H 0.4439 0.6327 1.0997 0.0673 Uiso 1.0 4 calc R
H33A H 0.3570 0.7824 0.8156 0.0624 Uiso 1.0 4 calc R
H33B H 0.3991 0.7728 0.9937 0.0624 Uiso 1.0 4 calc R
H33C H 0.3154 0.7445 0.9395 0.0624 Uiso 1.0 4 calc R
H34A H 0.2809 0.6153 0.7975 0.0601 Uiso 1.0 4 calc R
H34B H 0.3383 0.5554 0.7396 0.0601 Uiso 1.0 4 calc R
H34C H 0.3175 0.6469 0.6608 0.0601 Uiso 1.0 4 calc R

loop_
_atom_site_aniso_label
_atom_site_aniso_U_11
_atom_site_aniso_U_22
_atom_site_aniso_U_33
_atom_site_aniso_U_12
_atom_site_aniso_U_13
_atom_site_aniso_U_23
O1 0.0255(11) 0.0260(12) 0.0424(14) -0.0038(9) 0.0062(10) 0.0034(10)
O2 0.0468(14) 0.0230(12) 0.0367(14) 0.0099(10) 0.0130(11) 0.0029(10)
C1 0.0217(14) 0.0232(15) 0.0235(15) 0.0011(11) -0.0010(11) 0.0025(12)
C2 0.0280(16) 0.0283(17) 0.0266(16) 0.0031(13) 0.0019(13) -0.0010(13)
C3 0.0243(15) 0.0236(15) 0.0267(15) 0.0017(12) 0.0055(12) 0.0016(12)
C4 0.0266(15) 0.0195(15) 0.0275(16) 0.0032(12) 0.0007(12) -0.0006(12)
C5 0.0259(15) 0.0243(15) 0.0237(15) 0.0018(12) 0.0011(12) 0.0001(12)
C6 0.0286(15) 0.0193(15) 0.0302(16) 0.0012(12) 0.0056(13) -0.0014(12)
C7 0.0268(15) 0.0237(16) 0.0292(16) 0.0018(12) 0.0039(13) 0.0022(12)
C8 0.0273(15) 0.0216(15) 0.0216(15) -0.0001(11) 0.0031(12) -0.0013(11)
C9 0.0262(15) 0.0199(15) 0.0292(16) -0.0029(12) 0.0004(12) -0.0001(12)
C10 0.0315(16) 0.0207(15) 0.0286(16) 0.0014(12) 0.0074(13) 0.0002(12)
C11 0.0237(14) 0.0237(16) 0.0296(16) 0.0013(12) 0.0034(12) -0.0010(12)
C12 0.0262(16) 0.0340(18) 0.0302(17) 0.0011(13) 0.0035(13) -0.0000(13)
C13 0.0321(17) 0.0259(17) 0.0301(17) 0.0061(13) 0.0004(13) -0.0045(13)
C14 0.0256(15) 0.0316(17) 0.0252(16) 0.0023(12) 0.0040(12) 0.0010(13)
C15 0.0289(16) 0.0240(16) 0.0285(16) -0.0017(12) 0.0046(13) -0.0025(12)
C16 0.0306(16) 0.0353(18) 0.0262(16) 0.0071(14) -0.0002(13) -0.0017(13)
C17 0.0280(15) 0.0246(16) 0.0303(17) 0.0009(12) 0.0054(13) 0.0027(12)
C18 0.0273(15) 0.0222(15) 0.0312(17) 0.0040(12) 0.0024(13) -0.0011(12)
C19 0.0291(16) 0.0226(16) 0.0309(17) 0.0024(12) -0.0005(13) -0.0032(12)
C20 0.0270(16) 0.0286(17) 0.0391(19) 0.0005(13) 0.0050(14) 0.0017(14)
C21 0.0267(15) 0.0255(16) 0.0286(16) -0.0010(12) 0.0067(12) 0.0003(12)
C22 0.0307(16) 0.0265(16) 0.0283(16) -0.0001(12) 0.0102(13) 0.0025(12)
C23 0.0259(15) 0.0230(15) 0.0312(16) -0.0026(12) 0.0087(13) -0.0034(12)
C24 0.0276(16) 0.043(2) 0.0235(16) 0.0071(14) 0.0012(13) -0.0011(14)
C25 0.0290(16) 0.0213(15) 0.0309(17) -0.0014(12) 0.0022(13) 0.0040(12)
C26 0.0304(16) 0.0242(16) 0.0292(16) -0.0004(12) -0.0005(13) -0.0010(13)
C27 0.0276(16) 0.0235(16) 0.0403(19) 0.0018(12) 0.0026(14) 0.0029(13)
C28 0.0340(17) 0.0235(16) 0.0296(16) 0.0026(13) 0.0055(13) 0.0025(12)
C29 0.0273(17) 0.0312(19) 0.051(3) -0.0056(13) 0.0039(15) 0.0032(16)
C30 0.054(3) 0.0218(17) 0.046(3) 0.0060(15) 0.0122(18) 0.0045(14)
C31 0.0309(17) 0.046(2) 0.0310(18) 0.0051(15) 0.0095(14) -0.0015(15)
C32 0.047(3) 0.078(4) 0.044(3) 0.002(3) 0.0128(19) 0.005(3)
C33 0.043(3) 0.053(3) 0.065(3) 0.0026(18) 0.023(2) -0.004(2)
C34 0.0308(19) 0.070(3) 0.051(3) -0.0043(18) 0.0118(17) -0.005(2)

loop_
_atom_type_symbol
_atom_type_description
_atom_type_scat_dispersion_real
_atom_type_scat_dispersion_imag
_atom_type_scat_source
C C 0.003 0.002
;
International Tables for Crystallography
(1992, Vol. C, Tables 4.2.6.8 and 6.1.1.4)
;
H H 0.000 0.000
;
International Tables for Crystallography
(1992, Vol. C, Table 6.1.1.4)
;
O O 0.011 0.006
;
International Tables for Crystallography
(1992, Vol. C, Tables 4.2.6.8 and 6.1.1.4)
;

loop_
_citation_id
_citation_doi
_citation_year
1 10.1002/asia.201200530 2012

loop_
_geom_angle_atom_site_label_1
_geom_angle_atom_site_label_2
_geom_angle_atom_site_label_3
_geom_angle
_geom_angle_publ_flag
C23 O1 C29 117.5(3) yes
C18 O2 C30 117.3(3) yes
C3 C1 C8 119.0(3) yes
C3 C1 C10 122.7(3) yes
C8 C1 C10 118.2(3) yes
C5 C2 C13 117.8(3) yes
C5 C2 C16 119.4(3) yes
C13 C2 C16 122.8(3) yes
C1 C3 C7 118.7(3) yes
C1 C3 C11 123.1(3) yes
C7 C3 C11 118.2(3) yes
C8 C4 C9 118.9(3) yes
C8 C4 C19 118.3(3) yes
C9 C4 C19 122.8(3) yes
C2 C5 C8 120.5(3) yes
C2 C5 C14 118.7(3) yes
C8 C5 C14 120.8(3) yes
C9 C6 C26 121.2(3) yes
C9 C6 C27 121.1(3) yes
C26 C6 C27 117.6(3) yes
C3 C7 C9 123.1(3) yes
C1 C8 C4 121.0(3) yes
C1 C8 C5 119.4(3) yes
C4 C8 C5 119.6(3) yes
C4 C9 C6 123.4(3) yes
C4 C9 C7 119.2(3) yes
C6 C9 C7 117.4(3) yes
C1 C10 C15 121.6(3) yes
C3 C11 C17 119.6(3) yes
C3 C11 C21 122.9(4) yes
C17 C11 C21 117.5(3) yes
C14 C12 C24 122.7(3) yes
C2 C13 C19 122.2(3) yes
C5 C14 C12 119.3(3) yes
C5 C14 C15 118.1(3) yes
C12 C14 C15 122.6(3) yes
C10 C15 C14 121.6(3) yes
C2 C16 C24 122.4(4) yes
C11 C17 C22 121.5(3) yes
O2 C18 C22 115.2(3) yes
O2 C18 C25 125.2(3) yes
C22 C18 C25 119.7(3) yes
C4 C19 C13 121.4(3) yes
C23 C20 C27 119.4(3) yes
C11 C21 C25 121.8(4) yes
C17 C22 C18 120.3(4) yes
O1 C23 C20 125.0(3) yes
O1 C23 C28 115.2(3) yes
C20 C23 C28 119.8(3) yes
C12 C24 C16 117.4(4) yes
C12 C24 C31 120.0(4) yes
C16 C24 C31 122.5(4) yes
C18 C25 C21 119.2(3) yes
C6 C26 C28 121.2(3) yes
C6 C27 C20 121.9(3) yes
C23 C28 C26 120.1(3) yes
C24 C31 C32 107.6(3) yes
C24 C31 C33 110.9(4) yes
C24 C31 C34 111.6(4) yes
C32 C31 C33 107.3(4) yes
C32 C31 C34 111.5(4) yes
C33 C31 C34 107.8(3) yes
C3 C7 H7 118.469 no
C9 C7 H7 118.465 no
C1 C10 H10 119.218 no
C15 C10 H10 119.226 no
C14 C12 H12 118.625 no
C24 C12 H12 118.635 no
C2 C13 H13 118.881 no
C19 C13 H13 118.883 no
C10 C15 H15 119.186 no
C14 C15 H15 119.184 no
C2 C16 H16 118.800 no
C24 C16 H16 118.781 no
C11 C17 H17 119.256 no
C22 C17 H17 119.274 no
C4 C19 H19 119.319 no
C13 C19 H19 119.323 no
C23 C20 H20 120.311 no
C27 C20 H20 120.298 no
C11 C21 H21 119.076 no
C25 C21 H21 119.090 no
C17 C22 H22 119.860 no
C18 C22 H22 119.865 no
C18 C25 H25 120.378 no
C21 C25 H25 120.385 no
C6 C26 H26 119.418 no
C28 C26 H26 119.421 no
C6 C27 H27 119.062 no
C20 C27 H27 119.057 no
C23 C28 H28 119.919 no
C26 C28 H28 119.938 no
O1 C29 H29A 109.471 no
O1 C29 H29B 109.470 no
O1 C29 H29C 109.470 no
H29A C29 H29B 109.473 no
H29A C29 H29C 109.467 no
H29B C29 H29C 109.477 no
O2 C30 H30A 109.472 no
O2 C30 H30B 109.469 no
O2 C30 H30C 109.478 no
H30A C30 H30B 109.469 no
H30A C30 H30C 109.467 no
H30B C30 H30C 109.473 no
C31 C32 H32A 109.471 no
C31 C32 H32B 109.472 no
C31 C32 H32C 109.469 no
H32A C32 H32B 109.464 no
H32A C32 H32C 109.485 no
H32B C32 H32C 109.466 no
C31 C33 H33A 109.464 no
C31 C33 H33B 109.472 no
C31 C33 H33C 109.471 no
H33A C33 H33B 109.477 no
H33A C33 H33C 109.476 no
H33B C33 H33C 109.468 no
C31 C34 H34A 109.476 no
C31 C34 H34B 109.473 no
C31 C34 H34C 109.473 no
H34A C34 H34B 109.461 no
H34A C34 H34C 109.469 no
H34B C34 H34C 109.475 no

loop_
_geom_bond_atom_site_label_1
_geom_bond_atom_site_label_2
_geom_bond_distance
_geom_bond_publ_flag
O1 C23 1.381(4) yes
O1 C29 1.421(4) yes
O2 C18 1.373(4) yes
O2 C30 1.423(5) yes
C1 C3 1.423(5) yes
C1 C8 1.428(5) yes
C1 C10 1.450(5) yes
C2 C5 1.432(5) yes
C2 C13 1.436(5) yes
C2 C16 1.410(5) yes
C3 C7 1.400(5) yes
C3 C11 1.490(5) yes
C4 C8 1.434(5) yes
C4 C9 1.409(5) yes
C4 C19 1.446(5) yes
C5 C8 1.436(5) yes
C5 C14 1.425(5) yes
C6 C9 1.494(5) yes
C6 C26 1.399(5) yes
C6 C27 1.394(5) yes
C7 C9 1.403(5) yes
C10 C15 1.353(5) yes
C11 C17 1.400(5) yes
C11 C21 1.398(5) yes
C12 C14 1.408(5) yes
C12 C24 1.401(5) yes
C13 C19 1.356(5) yes
C14 C15 1.439(5) yes
C16 C24 1.401(5) yes
C17 C22 1.386(5) yes
C18 C22 1.400(5) yes
C18 C25 1.390(5) yes
C20 C23 1.386(5) yes
C20 C27 1.397(5) yes
C21 C25 1.406(5) yes
C23 C28 1.395(5) yes
C24 C31 1.534(6) yes
C26 C28 1.389(5) yes
C31 C32 1.511(6) yes
C31 C33 1.565(6) yes
C31 C34 1.501(5) yes
C7 H7 0.950 no
C10 H10 0.950 no
C12 H12 0.950 no
C13 H13 0.950 no
C15 H15 0.950 no
C16 H16 0.950 no
C17 H17 0.950 no
C19 H19 0.950 no
C20 H20 0.950 no
C21 H21 0.950 no
C22 H22 0.950 no
C25 H25 0.950 no
C26 H26 0.950 no
C27 H27 0.950 no
C28 H28 0.950 no
C29 H29A 0.980 no
C29 H29B 0.980 no
C29 H29C 0.980 no
C30 H30A 0.980 no
C30 H30B 0.980 no
C30 H30C 0.980 no
C32 H32A 0.980 no
C32 H32B 0.980 no
C32 H32C 0.980 no
C33 H33A 0.980 no
C33 H33B 0.980 no
C33 H33C 0.980 no
C34 H34A 0.980 no
C34 H34B 0.980 no
C34 H34C 0.980 no

loop_
_geom_contact_atom_site_label_1
_geom_contact_atom_site_label_2
_geom_contact_distance
_geom_contact_publ_flag
_geom_contact_site_symmetry_2
C1 C9 2.850(5) no .
C1 C14 2.866(5) no .
C1 C21 3.186(5) no .
C2 C4 2.874(5) no .
C2 C12 2.802(5) no .
C3 C4 2.856(5) no .
C4 C26 3.228(5) no .
C5 C10 2.822(5) no .
C5 C19 2.830(5) no .
C5 C24 2.864(5) no .
C6 C19 3.016(6) no .
C6 C23 2.814(5) no .
C7 C8 2.788(5) no .
C7 C17 3.004(5) no .
C7 C26 3.558(5) no .
C7 C27 3.084(5) no .
C8 C13 2.834(5) no .
C8 C15 2.836(5) no .
C10 C11 3.025(5) no .
C10 C21 3.179(5) no .
C11 C18 2.823(5) no .
C12 C32 3.132(7) no .
C12 C34 2.995(6) no .
C14 C16 2.808(5) no .
C16 C32 3.435(7) no .
C16 C33 2.875(7) no .
C17 C25 2.787(5) no .
C19 C26 3.290(6) no .
C20 C26 2.781(5) no .
C20 C29 2.835(6) no .
C21 C22 2.770(6) no .
C25 C30 2.829(6) no .
C27 C28 2.765(5) no .
O1 O1 3.175(4) no 3_776
O1 C22 3.429(5) no 4_565
O1 C29 3.258(6) no 3_776
O1 C30 3.072(5) no 1_565
O2 C25 3.505(5) no 4_554
C1 C13 3.585(5) no 4_564
C8 C13 3.438(5) no 4_564
C11 C29 3.481(5) no 2_746
C13 C1 3.585(5) no 4_565
C13 C8 3.438(5) no 4_565
C15 C15 3.375(5) no 3_666
C15 C32 3.295(6) no 3_667
C17 C23 3.553(6) no 4_564
C17 C29 3.562(5) no 2_746
C17 C34 3.465(6) no 3_666
C22 O1 3.429(5) no 4_564
C22 C23 3.453(5) no 4_564
C22 C34 3.599(6) no 3_666
C23 C17 3.553(6) no 4_565
C23 C22 3.453(5) no 4_565
C25 O2 3.505(5) no 4_555
C29 O1 3.258(6) no 3_776
C29 C11 3.481(5) no 2_756
C29 C17 3.562(5) no 2_756
C30 O1 3.072(5) no 1_545
C32 C15 3.295(6) no 3_667
C34 C17 3.465(6) no 3_666
C34 C22 3.599(6) no 3_666
O1 H20 2.6766 no .
O1 H28 2.4929 no .
O2 H22 2.4932 no .
O2 H25 2.6786 no .
C1 H7 3.2818 no .
C1 H15 3.3004 no .
C1 H21 2.9868 no .
C2 H19 3.2964 no .
C3 H10 2.7082 no .
C3 H17 2.6422 no .
C3 H21 2.7029 no .
C4 H7 3.2759 no .
C4 H13 3.2955 no .
C4 H26 3.0749 no .
C5 H12 3.2968 no .
C5 H13 3.3126 no .
C5 H15 3.3108 no .
C5 H16 3.3066 no .
C6 H7 2.5900 no .
C6 H19 2.6963 no .
C6 H20 3.2925 no .
C6 H28 3.2826 no .
C7 H17 2.8007 no .
C7 H27 2.9427 no .
C8 H10 3.3236 no .
C8 H19 3.3294 no .
C9 H19 2.6981 no .
C9 H26 2.6787 no .
C9 H27 2.6651 no .
C10 H21 2.8310 no .
C11 H7 2.6017 no .
C11 H10 2.7080 no .
C11 H22 3.2834 no .
C11 H25 3.3043 no .
C12 H15 2.6862 no .
C12 H16 3.2524 no .
C12 H32A 2.8834 no .
C12 H32C 3.3690 no .
C12 H34B 2.7168 no .
C12 H34C 3.1832 no .
C13 H16 2.6714 no .
C14 H10 3.2907 no .
C15 H12 2.6661 no .
C16 H12 3.2514 no .
C16 H13 2.6815 no .
C16 H32C 3.2252 no .
C16 H33A 2.8111 no .
C16 H33B 2.7441 no .
C17 H7 2.7510 no .
C17 H21 3.2521 no .
C18 H17 3.2698 no .
C18 H21 3.2658 no .
C18 H30A 2.6286 no .
C18 H30B 2.6162 no .
C18 H30C 3.2027 no .
C19 H26 3.0575 no .
C20 H28 3.2633 no .
C20 H29A 2.7643 no .
C20 H29C 2.7686 no .
C21 H10 2.6421 no .
C21 H17 3.2529 no .
C22 H25 3.2742 no .
C23 H26 3.2670 no .
C23 H27 3.2558 no .
C23 H29A 2.6257 no .
C23 H29B 3.2098 no .
C23 H29C 2.6307 no .
C24 H32A 2.6773 no .
C24 H32B 3.3138 no .
C24 H32C 2.5937 no .
C24 H33A 2.7181 no .
C24 H33B 2.7704 no .
C24 H33C 3.3905 no .
C24 H34A 3.3533 no .
C24 H34B 2.7106 no .
C24 H34C 2.6903 no .
C25 H22 3.2695 no .
C25 H30A 2.7760 no .
C25 H30B 2.7452 no .
C26 H19 2.7555 no .
C26 H27 3.2490 no .
C27 H7 2.8683 no .
C27 H26 3.2504 no .
C28 H20 3.2670 no .
C29 H20 2.5450 no .
C30 H25 2.5423 no .
C31 H12 2.6708 no .
C31 H16 2.7223 no .
C32 H12 3.0849 no .
C32 H16 3.5845 no .
C32 H33A 3.3269 no .
C32 H33B 2.6156 no .
C32 H33C 2.7104 no .
C32 H34A 2.6912 no .
C32 H34B 2.6775 no .
C32 H34C 3.3318 no .
C33 H16 2.4795 no .
C33 H32A 3.3384 no .
C33 H32B 2.6112 no .
C33 H32C 2.6865 no .
C33 H34A 2.6229 no .
C33 H34B 3.3382 no .
C33 H34C 2.6756 no .
C34 H12 2.7382 no .
C34 H32A 2.6675 no .
C34 H32B 2.7062 no .
C34 H32C 3.3294 no .
C34 H33A 2.7109 no .
C34 H33B 3.3239 no .
C34 H33C 2.6211 no .
H7 H17 2.4620 no .
H7 H27 2.6816 no .
H10 H15 2.2800 no .
H10 H21 2.4055 no .
H12 H15 2.5069 no .
H12 H32A 2.6078 no .
H12 H32C 3.5339 no .
H12 H34B 2.1738 no .
H12 H34C 3.0566 no .
H13 H16 2.5065 no .
H13 H19 2.2802 no .
H16 H32C 3.2929 no .
H16 H33A 2.3567 no .
H16 H33B 2.1587 no .
H16 H33C 3.4430 no .
H17 H22 2.3238 no .
H19 H26 2.6374 no .
H20 H27 2.3378 no .
H20 H29A 2.3362 no .
H20 H29B 3.5165 no .
H20 H29C 2.3253 no .
H21 H25 2.3490 no .
H25 H30A 2.3445 no .
H25 H30B 2.3097 no .
H25 H30C 3.5133 no .
H26 H28 2.3298 no .
H32A H33B 3.5435 no .
H32A H33C 3.5816 no .
H32A H34A 2.9582 no .
H32A H34B 2.4827 no .
H32A H34C 3.5591 no .
H32B H33A 3.5346 no .
H32B H33B 2.8053 no .
H32B H33C 2.4749 no .
H32B H34A 2.5391 no .
H32B H34B 2.9961 no .
H32B H34C 3.5942 no .
H32C H33A 3.5469 no .
H32C H33B 2.4538 no .
H32C H33C 3.0553 no .
H32C H34A 3.5870 no .
H32C H34B 3.5578 no .
H33A H34A 2.9649 no .
H33A H34C 2.5401 no .
H33B H34A 3.4993 no .
H33B H34C 3.5832 no .
H33C H34A 2.3872 no .
H33C H34B 3.5214 no .
H33C H34C 2.9078 no .
O1 H22 2.5312 no 4_565
O1 H29B 3.2385 no 3_776
O1 H29C 2.8632 no 3_776
O1 H30A 3.0855 no 1_565
O1 H30B 3.1157 no 1_565
O1 H30C 2.5286 no 1_565
O2 H20 2.9844 no 2_746
O2 H25 2.7111 no 4_554
O2 H27 3.5939 no 2_746
O2 H30B 2.8601 no 4_554
C1 H13 3.0768 no 4_564
C1 H26 3.2251 no 4_565
C2 H32C 3.2960 no 4_564
C2 H33B 3.5996 no 4_564
C3 H19 3.2356 no 4_564
C3 H28 3.4041 no 4_565
C3 H29B 3.5978 no 2_746
C4 H26 3.0582 no 4_565
C5 H13 3.5292 no 4_564
C5 H16 3.4625 no 4_564
C5 H26 3.3623 no 4_565
C6 H17 3.1301 no 4_565
C7 H19 3.2852 no 4_564
C7 H29B 3.1323 no 2_746
C8 H13 3.1178 no 4_564
C8 H26 2.8923 no 4_565
C9 H26 3.5129 no 4_565
C10 H12 3.3138 no 3_666
C10 H13 3.3125 no 4_564
C10 H32B 3.2634 no 3_667
C10 H33A 3.4669 no 2_646
C10 H34B 3.3562 no 3_666
C10 H34C 3.5653 no 3_666
C11 H29A 3.3380 no 2_746
C11 H29B 3.4348 no 2_746
C11 H29C 3.0990 no 2_746
C11 H34B 3.3224 no 3_666
C11 H34C 3.3500 no 3_666
C12 H10 3.4855 no 3_666
C12 H15 3.4000 no 3_666
C12 H32A 3.2255 no 3_667
C12 H33B 3.3539 no 4_564
C13 H32C 3.3729 no 4_564
C14 H15 3.1680 no 3_666
C14 H32A 3.1327 no 3_667
C15 H12 3.4554 no 3_666
C15 H15 2.9903 no 3_666
C15 H32A 3.0975 no 3_667
C15 H32B 3.0623 no 3_667
C15 H32C 3.1689 no 3_667
C16 H32C 2.9796 no 4_564
C16 H33B 3.1531 no 4_564
C17 H19 3.4620 no 4_564
C17 H29A 3.0371 no 2_746
C17 H29C 3.4210 no 2_746
C17 H34A 3.0901 no 3_666
C17 H34B 3.2784 no 3_666
C17 H34C 3.4594 no 3_666
C18 H20 2.9102 no 2_746
C18 H25 3.4650 no 4_554
C18 H29A 3.5044 no 2_746
C18 H29C 3.4050 no 2_746
C18 H34A 3.4208 no 3_666
C18 H34C 3.4668 no 3_666
C20 H17 2.9746 no 4_565
C20 H22 3.4541 no 4_565
C20 H30B 3.4515 no 2_756
C20 H30C 3.4343 no 3_766
C21 H28 3.2225 no 4_565
C21 H29C 2.9119 no 2_746
C21 H30A 3.5906 no 4_555
C21 H33C 3.3982 no 2_646
C21 H34C 3.2507 no 3_666
C22 H20 3.3835 no 2_746
C22 H29A 3.1343 no 2_746
C22 H29A 3.3397 no 4_564
C22 H29C 3.5699 no 2_746
C22 H30B 3.5519 no 4_554
C22 H34A 2.9790 no 3_666
C22 H34C 3.5180 no 3_666
C23 H17 2.9597 no 4_565
C23 H22 2.7632 no 4_565
C23 H29B 3.2918 no 3_776
C23 H29C 3.4537 no 3_776
C23 H30C 3.5839 no 3_766
C24 H33B 3.0320 no 4_564
C25 H20 3.2976 no 2_746
C25 H29C 3.0829 no 2_746
C25 H30A 3.5646 no 4_555
C25 H30C 3.4836 no 4_555
C25 H33C 3.1490 no 2_646
C25 H34C 3.3276 no 3_666
C26 H17 3.0898 no 4_565
C27 H7 3.4687 no 4_565
C27 H17 3.0531 no 4_565
C27 H30B 3.4755 no 2_756
C28 H17 3.0158 no 4_565
C28 H21 3.5918 no 4_564
C28 H22 3.1801 no 4_565
C28 H29B 3.3599 no 3_776
C28 H29C 3.4859 no 3_776
C29 H7 3.2037 no 2_756
C29 H22 3.0541 no 4_565
C29 H30B 3.4446 no 1_565
C29 H30C 3.1333 no 1_565
C29 H30C 3.5455 no 3_766
C30 H20 3.4208 no 2_746
C30 H22 3.2640 no 4_555
C30 H25 3.1694 no 4_554
C30 H27 3.4190 no 2_746
C30 H29B 3.3000 no 1_545
C30 H29C 3.5664 no 3_766
C32 H15 3.1167 no 3_667
C32 H16 3.5486 no 4_565
C32 H33A 3.3523 no 4_565
C33 H10 3.1803 no 2_656
C33 H34C 3.0434 no 4_565
C34 H10 3.1979 no 3_666
C34 H33B 3.4599 no 4_564
C34 H33C 3.5489 no 4_564
H7 C27 3.4687 no 4_564
H7 C29 3.2037 no 2_746
H7 H19 3.5421 no 4_564
H7 H27 3.3427 no 4_564
H7 H29A 3.0767 no 2_746
H7 H29B 2.5745 no 2_746
H7 H29C 3.5188 no 2_746
H10 C12 3.4855 no 3_666
H10 C33 3.1803 no 2_646
H10 C34 3.1979 no 3_666
H10 H12 3.1099 no 3_666
H10 H32B 3.3335 no 3_667
H10 H33A 2.8124 no 2_646
H10 H33B 2.9584 no 2_646
H10 H33C 3.2487 no 2_646
H10 H34B 2.8039 no 3_666
H10 H34C 2.7006 no 3_666
H12 C10 3.3138 no 3_666
H12 C15 3.4554 no 3_666
H12 H10 3.1099 no 3_666
H12 H13 2.9064 no 2_646
H12 H15 3.3489 no 3_666
H12 H32A 3.1723 no 3_667
H12 H32C 3.3397 no 3_667
H13 C1 3.0768 no 4_565
H13 C5 3.5292 no 4_565
H13 C8 3.1178 no 4_565
H13 C10 3.3125 no 4_565
H13 H12 2.9064 no 2_656
H13 H15 3.1293 no 2_656
H13 H32C 3.1035 no 4_564
H13 H34B 3.4151 no 2_656
H15 C12 3.4000 no 3_666
H15 C14 3.1680 no 3_666
H15 C15 2.9903 no 3_666
H15 C32 3.1167 no 3_667
H15 H12 3.3489 no 3_666
H15 H13 3.1293 no 2_646
H15 H15 2.8804 no 3_666
H15 H16 2.7697 no 2_646
H15 H32A 3.1074 no 3_667
H15 H32B 3.0062 no 3_667
H15 H32C 2.7188 no 3_667
H15 H33A 3.2496 no 2_646
H15 H33B 3.3166 no 2_646
H16 C5 3.4625 no 4_565
H16 C32 3.5486 no 4_564
H16 H15 2.7697 no 2_656
H16 H32B 3.5678 no 4_564
H16 H32C 2.7060 no 4_564
H16 H33B 3.4691 no 4_564
H17 C6 3.1301 no 4_564
H17 C20 2.9746 no 4_564
H17 C23 2.9597 no 4_564
H17 C26 3.0898 no 4_564
H17 C27 3.0531 no 4_564
H17 C28 3.0158 no 4_564
H17 H19 2.8064 no 4_564
H17 H20 3.4805 no 4_564
H17 H27 3.5985 no 4_564
H17 H28 3.5451 no 4_564
H17 H29A 3.3291 no 2_746
H17 H34A 3.3451 no 3_666
H17 H34B 3.4162 no 3_666
H19 C3 3.2356 no 4_565
H19 C7 3.2852 no 4_565
H19 C17 3.4620 no 4_565
H19 H7 3.5421 no 4_565
H19 H17 2.8064 no 4_565
H19 H34B 3.1887 no 2_656
H20 O2 2.9844 no 2_756
H20 C18 2.9102 no 2_756
H20 C22 3.3835 no 2_756
H20 C25 3.2976 no 2_756
H20 C30 3.4208 no 2_756
H20 H17 3.4805 no 4_565
H20 H25 3.5340 no 2_756
H20 H30B 2.9096 no 2_756
H20 H30C 3.2727 no 3_766
H21 C28 3.5918 no 4_565
H21 H28 2.6668 no 4_565
H21 H29C 3.2596 no 2_746
H21 H30A 3.0997 no 4_555
H21 H32B 3.3515 no 3_667
H21 H33A 3.1571 no 2_646
H21 H33C 3.3202 no 2_646
H22 O1 2.5312 no 4_564
H22 C20 3.4541 no 4_564
H22 C23 2.7632 no 4_564
H22 C28 3.1801 no 4_564
H22 C29 3.0541 no 4_564
H22 C30 3.2640 no 4_554
H22 H28 3.2728 no 4_564
H22 H29A 3.4818 no 2_746
H22 H29A 2.7055 no 4_564
H22 H29B 3.4056 no 4_564
H22 H30A 2.9543 no 4_554
H22 H30B 2.8503 no 4_554
H22 H30C 3.4901 no 4_554
H22 H34A 3.1695 no 3_666
H25 O2 2.7111 no 4_555
H25 C18 3.4650 no 4_555
H25 C30 3.1694 no 4_555
H25 H20 3.5340 no 2_746
H25 H29C 3.5081 no 2_746
H25 H30A 3.0589 no 4_555
H25 H30C 3.1366 no 4_555
H25 H33C 2.8985 no 2_646
H25 H34A 3.5684 no 2_646
H26 C1 3.2251 no 4_564
H26 C4 3.0582 no 4_564
H26 C5 3.3623 no 4_564
H26 C8 2.8923 no 4_564
H26 C9 3.5129 no 4_564
H27 O2 3.5939 no 2_756
H27 C30 3.4190 no 2_756
H27 H7 3.3427 no 4_565
H27 H17 3.5985 no 4_565
H27 H29B 2.9861 no 2_746
H27 H30B 2.9379 no 2_756
H27 H30C 3.2973 no 2_756
H28 C3 3.4041 no 4_564
H28 C21 3.2225 no 4_564
H28 H17 3.5451 no 4_565
H28 H21 2.6668 no 4_564
H28 H22 3.2728 no 4_565
H28 H29B 3.3126 no 3_776
H28 H29C 3.0825 no 3_776
H28 H30A 3.0522 no 1_565
H28 H30C 3.4312 no 1_565
H29A C11 3.3380 no 2_756
H29A C17 3.0371 no 2_756
H29A C18 3.5044 no 2_756
H29A C22 3.1343 no 2_756
H29A C22 3.3397 no 4_565
H29A H7 3.0767 no 2_756
H29A H17 3.3291 no 2_756
H29A H22 3.4818 no 2_756
H29A H22 2.7055 no 4_565
H29A H29A 3.3446 no 3_777
H29B O1 3.2385 no 3_776
H29B C3 3.5978 no 2_756
H29B C7 3.1323 no 2_756
H29B C11 3.4348 no 2_756
H29B C23 3.2918 no 3_776
H29B C28 3.3599 no 3_776
H29B C30 3.3000 no 1_565
H29B H7 2.5745 no 2_756
H29B H22 3.4056 no 4_565
H29B H27 2.9861 no 2_756
H29B H28 3.3126 no 3_776
H29B H30B 2.9906 no 1_565
H29B H30C 2.7304 no 1_565
H29C O1 2.8632 no 3_776
H29C C11 3.0990 no 2_756
H29C C17 3.4210 no 2_756
H29C C18 3.4050 no 2_756
H29C C21 2.9119 no 2_756
H29C C22 3.5699 no 2_756
H29C C23 3.4537 no 3_776
H29C C25 3.0829 no 2_756
H29C C28 3.4859 no 3_776
H29C C30 3.5664 no 3_766
H29C H7 3.5188 no 2_756
H29C H21 3.2596 no 2_756
H29C H25 3.5081 no 2_756
H29C H28 3.0825 no 3_776
H29C H30C 2.7015 no 3_766
H30A O1 3.0855 no 1_545
H30A C21 3.5906 no 4_554
H30A C25 3.5646 no 4_554
H30A H21 3.0997 no 4_554
H30A H22 2.9543 no 4_555
H30A H25 3.0589 no 4_554
H30A H28 3.0522 no 1_545
H30A H33C 3.5871 no 2_646
H30A H34A 3.5475 no 2_646
H30B O1 3.1157 no 1_545
H30B O2 2.8601 no 4_555
H30B C20 3.4515 no 2_746
H30B C22 3.5519 no 4_555
H30B C27 3.4755 no 2_746
H30B C29 3.4446 no 1_545
H30B H20 2.9096 no 2_746
H30B H22 2.8503 no 4_555
H30B H27 2.9379 no 2_746
H30B H29B 2.9906 no 1_545
H30C O1 2.5286 no 1_545
H30C C20 3.4343 no 3_766
H30C C23 3.5839 no 3_766
H30C C25 3.4836 no 4_554
H30C C29 3.1333 no 1_545
H30C C29 3.5455 no 3_766
H30C H20 3.2727 no 3_766
H30C H22 3.4901 no 4_555
H30C H25 3.1366 no 4_554
H30C H27 3.2973 no 2_746
H30C H28 3.4312 no 1_545
H30C H29B 2.7304 no 1_545
H30C H29C 2.7015 no 3_766
H32A C12 3.2255 no 3_667
H32A C14 3.1327 no 3_667
H32A C15 3.0975 no 3_667
H32A H12 3.1723 no 3_667
H32A H15 3.1074 no 3_667
H32A H32A 3.5981 no 3_667
H32B C10 3.2634 no 3_667
H32B C15 3.0623 no 3_667
H32B H10 3.3335 no 3_667
H32B H15 3.0062 no 3_667
H32B H16 3.5678 no 4_565
H32B H21 3.3515 no 3_667
H32B H33A 2.7544 no 4_565
H32C C2 3.2960 no 4_565
H32C C13 3.3729 no 4_565
H32C C15 3.1689 no 3_667
H32C C16 2.9796 no 4_565
H32C H12 3.3397 no 3_667
H32C H13 3.1035 no 4_565
H32C H15 2.7188 no 3_667
H32C H16 2.7060 no 4_565
H32C H33A 3.0841 no 4_565
H33A C10 3.4669 no 2_656
H33A C32 3.3523 no 4_564
H33A H10 2.8124 no 2_656
H33A H15 3.2496 no 2_656
H33A H21 3.1571 no 2_656
H33A H32B 2.7544 no 4_564
H33A H32C 3.0841 no 4_564
H33A H33B 3.2440 no 4_564
H33A H33C 3.2681 no 4_564
H33A H34C 3.4855 no 4_565
H33B C2 3.5996 no 4_565
H33B C12 3.3539 no 4_565
H33B C16 3.1531 no 4_565
H33B C24 3.0320 no 4_565
H33B C34 3.4599 no 4_565
H33B H10 2.9584 no 2_656
H33B H15 3.3166 no 2_656
H33B H16 3.4691 no 4_565
H33B H33A 3.2440 no 4_565
H33B H34C 2.6759 no 4_565
H33C C21 3.3982 no 2_656
H33C C25 3.1490 no 2_656
H33C C34 3.5489 no 4_565
H33C H10 3.2487 no 2_656
H33C H21 3.3202 no 2_656
H33C H25 2.8985 no 2_656
H33C H30A 3.5871 no 2_656
H33C H33A 3.2681 no 4_565
H33C H34C 2.5856 no 4_565
H34A C17 3.0901 no 3_666
H34A C18 3.4208 no 3_666
H34A C22 2.9790 no 3_666
H34A H17 3.3451 no 3_666
H34A H22 3.1695 no 3_666
H34A H25 3.5684 no 2_656
H34A H30A 3.5475 no 2_656
H34B C10 3.3562 no 3_666
H34B C11 3.3224 no 3_666
H34B C17 3.2784 no 3_666
H34B H10 2.8039 no 3_666
H34B H13 3.4151 no 2_646
H34B H17 3.4162 no 3_666
H34B H19 3.1887 no 2_646
H34C C10 3.5653 no 3_666
H34C C11 3.3500 no 3_666
H34C C17 3.4594 no 3_666
H34C C18 3.4668 no 3_666
H34C C21 3.2507 no 3_666
H34C C22 3.5180 no 3_666
H34C C25 3.3276 no 3_666
H34C C33 3.0434 no 4_564
H34C H10 2.7006 no 3_666
H34C H33A 3.4855 no 4_564
H34C H33B 2.6759 no 4_564
H34C H33C 2.5856 no 4_564

loop_
_geom_torsion_atom_site_label_1
_geom_torsion_atom_site_label_2
_geom_torsion_atom_site_label_3
_geom_torsion_atom_site_label_4
_geom_torsion
_geom_torsion_publ_flag
C29 O1 C23 C20 -0.5(5) no
C29 O1 C23 C28 177.9(3) no
C30 O2 C18 C22 -179.6(3) no
C30 O2 C18 C25 0.6(4) no
C3 C1 C8 C4 2.8(4) no
C3 C1 C8 C5 -175.5(3) no
C8 C1 C3 C7 -3.6(4) no
C8 C1 C3 C11 176.3(3) no
C3 C1 C10 C15 177.8(3) no
C10 C1 C3 C7 173.3(3) no
C10 C1 C3 C11 -6.8(5) no
C8 C1 C10 C15 -5.2(4) no
C10 C1 C8 C4 -174.3(3) no
C10 C1 C8 C5 7.4(4) no
C5 C2 C13 C19 -1.5(5) no
C13 C2 C5 C8 3.2(4) no
C13 C2 C5 C14 -177.7(3) no
C5 C2 C16 C24 -1.6(5) no
C16 C2 C5 C8 -176.8(3) no
C16 C2 C5 C14 2.2(4) no
C13 C2 C16 C24 178.4(3) no
C16 C2 C13 C19 178.6(3) no
C1 C3 C7 C9 0.9(5) no
C1 C3 C11 C17 133.4(3) no
C1 C3 C11 C21 -49.7(4) no
C7 C3 C11 C17 -46.7(4) no
C7 C3 C11 C21 130.2(3) no
C11 C3 C7 C9 -179.0(3) no
C8 C4 C9 C6 177.0(3) no
C8 C4 C9 C7 -3.7(4) no
C9 C4 C8 C1 0.9(4) no
C9 C4 C8 C5 179.2(3) no
C8 C4 C19 C13 0.8(4) no
C19 C4 C8 C1 -177.3(3) no
C19 C4 C8 C5 1.0(4) no
C9 C4 C19 C13 -177.4(3) no
C19 C4 C9 C6 -4.8(5) no
C19 C4 C9 C7 174.5(3) no
C2 C5 C8 C1 175.3(3) no
C2 C5 C8 C4 -3.0(4) no
C2 C5 C14 C12 -1.3(4) no
C2 C5 C14 C15 178.7(3) no
C8 C5 C14 C12 177.7(3) no
C8 C5 C14 C15 -2.2(4) no
C14 C5 C8 C1 -3.7(4) no
C14 C5 C8 C4 178.0(3) no
C9 C6 C26 C28 -175.8(3) no
C26 C6 C9 C4 -61.1(5) no
C26 C6 C9 C7 119.6(4) no
C9 C6 C27 C20 176.4(3) no
C27 C6 C9 C4 122.7(4) no
C27 C6 C9 C7 -56.6(5) no
C26 C6 C27 C20 0.1(5) no
C27 C6 C26 C28 0.5(5) no
C3 C7 C9 C4 2.8(5) no
C3 C7 C9 C6 -177.8(3) no
C1 C10 C15 C14 -0.8(5) no
C3 C11 C17 C22 176.1(3) no
C3 C11 C21 C25 -175.6(3) no
C17 C11 C21 C25 1.3(4) no
C21 C11 C17 C22 -0.9(4) no
C14 C12 C24 C16 1.1(5) no
C14 C12 C24 C31 -176.3(3) no
C24 C12 C14 C5 -0.3(5) no
C24 C12 C14 C15 179.6(3) no
C2 C13 C19 C4 -0.5(5) no
C5 C14 C15 C10 4.6(5) no
C12 C14 C15 C10 -175.4(3) no
C2 C16 C24 C12 -0.1(5) no
C2 C16 C24 C31 177.2(3) no
C11 C17 C22 C18 -0.3(5) no
O2 C18 C22 C17 -178.7(3) no
O2 C18 C25 C21 179.1(3) no
C22 C18 C25 C21 -0.7(4) no
C25 C18 C22 C17 1.1(4) no
C23 C20 C27 C6 -0.6(6) no
C27 C20 C23 O1 178.8(3) no
C27 C20 C23 C28 0.6(6) no
C11 C21 C25 C18 -0.5(5) no
O1 C23 C28 C26 -178.5(3) no
C20 C23 C28 C26 -0.0(5) no
C12 C24 C31 C32 73.6(4) no
C12 C24 C31 C33 -169.3(3) no
C12 C24 C31 C34 -49.1(4) no
C16 C24 C31 C32 -103.6(4) no
C16 C24 C31 C33 13.5(4) no
C16 C24 C31 C34 133.7(3) no
C6 C26 C28 C23 -0.5(5) no
